data_7218269
loop_
_publ_author_name
'Sowa, Micha\/l'
'\'Slepokura, Katarzyna'
'Matczak-Jon, Ewa'

_publ_section_title
;
 Improving solubility of fisetin by cocrystallization
;
_journal_issue 46
_journal_name_full CrystEngComm
_journal_page_first 10592
_journal_paper_doi 10.1039/C4CE01713G
_journal_volume 16
_journal_year 2014
_chemical_formula_moiety 'C15 H10 O6, C6 H6 N2 O'
_chemical_formula_sum 'C21 H16 N2 O7'
_chemical_formula_weight 408.36
_chemical_name_systematic
;
 ?
;
_space_group_crystal_system monoclinic
_space_group_IT_number 13
_space_group_name_Hall '-P 2yc'
_space_group_name_H-M_alt 'P 1 2/c 1'
_symmetry_space_group_name_Hall '-P 2yc'
_symmetry_space_group_name_H-M 'P 1 2/c 1'
_atom_sites_solution_hydrogens difmap
_atom_sites_solution_primary direct
_atom_sites_solution_secondary difmap
_audit_creation_method SHELXL-2013
_cell_angle_alpha 90
_cell_angle_beta 102.77(3)
_cell_angle_gamma 90
_cell_formula_units_Z 4
_cell_length_a 8.204(3)
_cell_length_b 12.534(3)
_cell_length_c 18.020(5)
_cell_measurement_reflns_used 2419
_cell_measurement_temperature 250(2)
_cell_measurement_theta_max 25.99
_cell_measurement_theta_min 3.02
_cell_volume 1807.1(10)
_computing_cell_refinement
;
CrysAlis RED, Oxford Diffraction Ltd.,
Version 1.171.33.66 (release 28-04-2010 CrysAlis171 .NET)
(compiled Apr 28 2010,14:27:37)
;
_computing_data_collection
;
CrysAlis CCD, Oxford Diffraction Ltd.,
Version 1.171.33.66 (release 28-04-2010 CrysAlis171 .NET)
(compiled Apr 28 2010,14:27:37)
;
_computing_data_reduction
;
CrysAlis RED, Oxford Diffraction Ltd.,
Version 1.171.33.66 (release 28-04-2010 CrysAlis171 .NET)
(compiled Apr 28 2010,14:27:37)
;
_computing_structure_refinement 'SHELXL-2013 (Sheldrick, 2013)'
_diffrn_ambient_temperature 250(2)
_diffrn_measured_fraction_theta_full 0.996
_diffrn_measured_fraction_theta_max 0.992
_diffrn_measurement_device_type
;
Kuma KM4-CCD kappa-geometry diffractometer with a Sapphire 2 
CCD camera
;
_diffrn_measurement_method 'omega scan'
_diffrn_radiation_type MoK\a
_diffrn_radiation_wavelength 0.71073
_diffrn_reflns_av_R_equivalents 0.0759
_diffrn_reflns_av_unetI/netI 0.0808
_diffrn_reflns_Laue_measured_fraction_full 0.996
_diffrn_reflns_Laue_measured_fraction_max 0.992
_diffrn_reflns_limit_h_max 7
_diffrn_reflns_limit_h_min -10
_diffrn_reflns_limit_k_max 15
_diffrn_reflns_limit_k_min -14
_diffrn_reflns_limit_l_max 22
_diffrn_reflns_limit_l_min -22
_diffrn_reflns_number 10382
_diffrn_reflns_point_group_measured_fraction_full 0.996
_diffrn_reflns_point_group_measured_fraction_max 0.992
_diffrn_reflns_theta_full 25.242
_diffrn_reflns_theta_max 26.073
_diffrn_reflns_theta_min 3.020
_diffrn_source 'Enhance (Mo) X-ray Source'
_exptl_absorpt_coefficient_mu 0.115
_exptl_absorpt_correction_T_max 1.000
_exptl_absorpt_correction_T_min 0.589
_exptl_absorpt_correction_type multi-scan
_exptl_absorpt_process_details
;
CrysAlis RED, Oxford Diffraction Ltd.,
Version 1.171.33.66 (release 28-04-2010 CrysAlis171 .NET)
(compiled Apr 28 2010,14:27:37)
Empirical absorption correction using spherical harmonics,
 implemented in SCALE3 ABSPACK scaling algorithm.
;
_exptl_crystal_colour yellow
_exptl_crystal_density_diffrn 1.501
_exptl_crystal_description plate
_exptl_crystal_F_000 848
_exptl_crystal_size_max 0.370
_exptl_crystal_size_mid 0.100
_exptl_crystal_size_min 0.050
_refine_diff_density_max 0.278
_refine_diff_density_min -0.265
_refine_diff_density_rms 0.061
_refine_ls_extinction_method none
_refine_ls_goodness_of_fit_ref 1.000
_refine_ls_hydrogen_treatment constr
_refine_ls_matrix_type full
_refine_ls_number_parameters 275
_refine_ls_number_reflns 3571
_refine_ls_number_restraints 0
_refine_ls_restrained_S_all 1.000
_refine_ls_R_factor_all 0.1207
_refine_ls_R_factor_gt 0.0584
_refine_ls_shift/su_max 0.000
_refine_ls_shift/su_mean 0.000
_refine_ls_structure_factor_coef Fsqd
_refine_ls_weighting_details 'w=1/[\s^2^(Fo^2^)+(0.0450P)^2^] where P=(Fo^2^+2Fc^2^)/3'
_refine_ls_weighting_scheme calc
_refine_ls_wR_factor_gt 0.1188
_refine_ls_wR_factor_ref 0.1316
_reflns_Friedel_coverage 0.000
_reflns_number_gt 1757
_reflns_number_total 3571
_reflns_threshold_expression 'I > 2\s(I)'
_cod_data_source_file c4ce01713g2.cif
_cod_data_source_block fisnam3
_cod_depositor_comments 'Adding full bibliography for 7218269--7218270.cif.'
_cod_database_code 7218269
_shelx_space_group_comment
;
The symmetry employed for this shelxl refinement is uniquely defined
by the following loop, which should always be used as a source of
symmetry information in preference to the above space-group names.
They are only intended as comments.
;
_shelx_estimated_absorpt_t_min 0.959
_shelx_estimated_absorpt_t_max 0.994
_shelxl_version_number 2013-4

loop_
_space_group_symop_operation_xyz
'x, y, z'
'-x, y, -z+1/2'
'-x, -y, -z'
'x, -y, z-1/2'

loop_
_atom_site_label
_atom_site_type_symbol
_atom_site_fract_x
_atom_site_fract_y
_atom_site_fract_z
_atom_site_U_iso_or_equiv
_atom_site_adp_type
_atom_site_occupancy
_atom_site_site_symmetry_order
_atom_site_calc_flag
_atom_site_refinement_flags_posn
_atom_site_refinement_flags_adp
O1 O 0.2744(2) 0.17528(13) 0.22512(10) 0.0430(5) Uani 1 1 d . .
O3 O 0.3460(3) -0.06343(16) 0.12662(15) 0.0842(8) Uani 1 1 d . .
H3 H 0.3187 -0.1250 0.1358 0.126 Uiso 1 1 calc R U
O4 O 0.2441(3) -0.14257(16) 0.24226(14) 0.0869(8) Uani 1 1 d . .
O7 O 0.0852(3) 0.23641(17) 0.44959(12) 0.0648(6) Uani 1 1 d . .
H7 H 0.0883 0.2994 0.4357 0.097 Uiso 1 1 calc R U
O13 O 0.5038(3) 0.44191(15) 0.07745(10) 0.0589(6) Uani 1 1 d . .
H13 H 0.5477 0.4541 0.1227 0.088 Uiso 1 1 calc R U
O14 O 0.5331(3) 0.34567(17) -0.05361(11) 0.0649(6) Uani 1 1 d . .
H14 H 0.5465 0.4091 -0.0404 0.097 Uiso 1 1 calc R U
C2 C 0.3178(3) 0.1105(2) 0.17114(16) 0.0440(7) Uani 1 1 d . .
C3 C 0.3064(4) 0.0048(2) 0.17835(18) 0.0543(8) Uani 1 1 d . .
C4 C 0.2517(4) -0.0435(2) 0.24097(18) 0.0555(8) Uani 1 1 d . .
C5 C 0.1548(4) -0.0083(2) 0.35940(19) 0.0590(9) Uani 1 1 d . .
H5 H 0.1449 -0.0818 0.3677 0.071 Uiso 1 1 calc R U
C6 C 0.1151(4) 0.0621(3) 0.40975(18) 0.0593(8) Uani 1 1 d . .
H6 H 0.0792 0.0373 0.4527 0.071 Uiso 1 1 calc R U
C7 C 0.1276(3) 0.1719(2) 0.39764(17) 0.0484(7) Uani 1 1 d . .
C8 C 0.1801(3) 0.2079(2) 0.33560(16) 0.0434(7) Uani 1 1 d . .
H8 H 0.1878 0.2815 0.3269 0.052 Uiso 1 1 calc R U
C9 C 0.2217(3) 0.1351(2) 0.28583(15) 0.0394(7) Uani 1 1 d . .
C10 C 0.2101(3) 0.0260(2) 0.29564(17) 0.0476(7) Uani 1 1 d . .
C11 C 0.3717(3) 0.1713(2) 0.11181(15) 0.0417(7) Uani 1 1 d . .
C12 C 0.4092(3) 0.2784(2) 0.12288(15) 0.0425(7) Uani 1 1 d . .
H12 H 0.3974 0.3117 0.1681 0.051 Uiso 1 1 calc R U
C13 C 0.4632(3) 0.3366(2) 0.06881(16) 0.0446(7) Uani 1 1 d . .
C14 C 0.4787(3) 0.2889(2) 0.00132(16) 0.0488(8) Uani 1 1 d . .
C15 C 0.4415(4) 0.1838(2) -0.01076(17) 0.0562(8) Uani 1 1 d . .
H15 H 0.4513 0.1515 -0.0566 0.067 Uiso 1 1 calc R U
C16 C 0.3894(3) 0.1245(2) 0.04411(17) 0.0536(8) Uani 1 1 d . .
H16 H 0.3655 0.0516 0.0356 0.064 Uiso 1 1 calc R U
O1A O 0.6775(3) 0.46879(15) 0.21454(11) 0.0630(6) Uani 1 1 d . .
N1A N 1.0504(3) 0.44418(19) 0.40497(14) 0.0540(7) Uani 1 1 d . .
N2A N 0.6793(3) 0.64594(18) 0.21208(14) 0.0583(7) Uani 1 1 d . .
H2A1 H 0.6017 0.6482 0.1705 0.070 Uiso 1 1 calc R U
H2A2 H 0.7216 0.7049 0.2336 0.070 Uiso 1 1 calc R U
C7A C 0.7323(3) 0.5539(2) 0.24226(16) 0.0453(7) Uani 1 1 d . .
C2A C 0.9289(3) 0.4562(2) 0.34229(16) 0.0495(7) Uani 1 1 d . .
H2A H 0.8855 0.3946 0.3153 0.059 Uiso 1 1 calc R U
C3A C 0.8640(3) 0.5531(2) 0.31519(15) 0.0428(7) Uani 1 1 d . .
C4A C 0.9285(4) 0.6436(2) 0.35483(17) 0.0553(8) Uani 1 1 d . .
H4A H 0.8875 0.7116 0.3382 0.066 Uiso 1 1 calc R U
C5A C 1.0543(4) 0.6322(3) 0.41936(17) 0.0582(8) Uani 1 1 d . .
H5A H 1.1007 0.6922 0.4476 0.070 Uiso 1 1 calc R U
C6A C 1.1094(4) 0.5332(3) 0.44100(17) 0.0576(8) Uani 1 1 d . .
H6A H 1.1958 0.5267 0.4848 0.069 Uiso 1 1 calc R U

loop_
_atom_site_aniso_label
_atom_site_aniso_U_11
_atom_site_aniso_U_22
_atom_site_aniso_U_33
_atom_site_aniso_U_23
_atom_site_aniso_U_13
_atom_site_aniso_U_12
O1 0.0583(12) 0.0335(10) 0.0379(11) -0.0018(9) 0.0120(9) -0.0012(8)
O3 0.143(2) 0.0416(12) 0.0845(18) -0.0138(13) 0.0606(16) -0.0006(14)
O4 0.145(2) 0.0347(13) 0.0904(18) 0.0000(12) 0.0458(16) -0.0058(13)
O7 0.0885(15) 0.0623(13) 0.0479(13) 0.0039(11) 0.0241(12) 0.0077(13)
O13 0.0899(16) 0.0478(12) 0.0332(11) 0.0074(9) 0.0010(11) -0.0186(11)
O14 0.0869(15) 0.0697(15) 0.0395(12) 0.0137(11) 0.0172(11) 0.0035(13)
C2 0.0470(17) 0.0412(16) 0.0420(17) -0.0045(14) 0.0059(14) -0.0012(13)
C3 0.069(2) 0.0376(18) 0.058(2) -0.0050(16) 0.0176(17) 0.0006(15)
C4 0.074(2) 0.0377(18) 0.056(2) 0.0018(16) 0.0170(17) -0.0059(15)
C5 0.077(2) 0.0436(17) 0.057(2) 0.0089(17) 0.0146(18) -0.0032(15)
C6 0.066(2) 0.062(2) 0.0507(19) 0.0165(18) 0.0149(16) -0.0070(17)
C7 0.0516(17) 0.0506(18) 0.0415(17) 0.0005(16) 0.0074(15) 0.0040(14)
C8 0.0495(16) 0.0421(15) 0.0372(16) 0.0028(14) 0.0066(13) 0.0004(13)
C9 0.0438(16) 0.0410(16) 0.0313(15) 0.0054(13) 0.0038(13) -0.0025(12)
C10 0.0590(19) 0.0356(16) 0.0468(18) 0.0025(15) 0.0085(15) -0.0051(13)
C11 0.0463(16) 0.0416(16) 0.0363(16) 0.0008(14) 0.0074(13) 0.0005(13)
C12 0.0515(17) 0.0406(16) 0.0333(16) 0.0006(13) 0.0045(13) 0.0016(13)
C13 0.0521(17) 0.0455(18) 0.0325(16) 0.0069(14) 0.0015(13) -0.0017(13)
C14 0.0544(18) 0.056(2) 0.0357(17) 0.0104(15) 0.0089(15) 0.0071(15)
C15 0.082(2) 0.0510(19) 0.0368(18) -0.0010(15) 0.0152(16) 0.0096(16)
C16 0.069(2) 0.0426(16) 0.0495(19) -0.0020(15) 0.0143(16) 0.0029(15)
O1A 0.0910(16) 0.0445(12) 0.0452(12) -0.0029(10) -0.0027(11) -0.0100(11)
N1A 0.0677(16) 0.0543(15) 0.0391(14) -0.0019(13) 0.0101(13) 0.0073(13)
N2A 0.0741(17) 0.0486(15) 0.0483(15) 0.0028(12) 0.0052(13) 0.0042(13)
C7A 0.0599(19) 0.0417(17) 0.0357(16) 0.0014(14) 0.0138(14) 0.0000(14)
C2A 0.0656(19) 0.0428(17) 0.0395(17) -0.0062(14) 0.0103(16) -0.0020(14)
C3A 0.0523(16) 0.0415(17) 0.0360(16) -0.0034(13) 0.0128(13) -0.0031(13)
C4A 0.070(2) 0.0406(17) 0.055(2) -0.0069(15) 0.0138(17) -0.0011(15)
C5A 0.067(2) 0.055(2) 0.049(2) -0.0144(16) 0.0057(17) -0.0095(16)
C6A 0.062(2) 0.074(2) 0.0367(17) -0.0095(17) 0.0109(15) 0.0007(17)

loop_
_atom_type_symbol
_atom_type_description
_atom_type_scat_dispersion_real
_atom_type_scat_dispersion_imag
_atom_type_scat_source
C C 0.0033 0.0016 'International Tables Vol C Tables 4.2.6.8 and 6.1.1.4'
H H 0.0000 0.0000 'International Tables Vol C Tables 4.2.6.8 and 6.1.1.4'
N N 0.0061 0.0033 'International Tables Vol C Tables 4.2.6.8 and 6.1.1.4'
O O 0.0106 0.0060 'International Tables Vol C Tables 4.2.6.8 and 6.1.1.4'

loop_
_geom_angle_atom_site_label_1
_geom_angle_atom_site_label_2
_geom_angle_atom_site_label_3
_geom_angle
C9 O1 C2 122.0(2)
C3 O3 H3 109.5
C7 O7 H7 109.5
C13 O13 H13 109.5
C14 O14 H14 109.5
C3 C2 O1 118.9(3)
C3 C2 C11 128.9(3)
O1 C2 C11 112.3(2)
C2 C3 O3 121.7(3)
C2 C3 C4 122.3(3)
O3 C3 C4 116.0(3)
O4 C4 C10 125.6(3)
O4 C4 C3 117.4(3)
C10 C4 C3 117.0(3)
C6 C5 C10 121.4(3)
C6 C5 H5 119.3
C10 C5 H5 119.3
C5 C6 C7 119.9(3)
C5 C6 H6 120.1
C7 C6 H6 120.1
O7 C7 C8 123.5(3)
O7 C7 C6 116.4(3)
C8 C7 C6 120.1(3)
C7 C8 C9 119.0(3)
C7 C8 H8 120.5
C9 C8 H8 120.5
O1 C9 C8 116.6(2)
O1 C9 C10 120.8(3)
C8 C9 C10 122.6(3)
C9 C10 C5 117.0(3)
C9 C10 C4 119.1(3)
C5 C10 C4 123.9(3)
C12 C11 C16 118.3(3)
C12 C11 C2 119.7(3)
C16 C11 C2 122.1(3)
C13 C12 C11 120.8(3)
C13 C12 H12 119.6
C11 C12 H12 119.6
O13 C13 C12 123.0(3)
O13 C13 C14 116.8(3)
C12 C13 C14 120.1(3)
C15 C14 O14 119.0(3)
C15 C14 C13 119.9(3)
O14 C14 C13 121.1(3)
C14 C15 C16 120.1(3)
C14 C15 H15 119.9
C16 C15 H15 119.9
C15 C16 C11 120.8(3)
C15 C16 H16 119.6
C11 C16 H16 119.6
C6A N1A C2A 116.2(3)
C7A N2A H2A1 120.0
C7A N2A H2A2 120.0
H2A1 N2A H2A2 120.0
O1A C7A N2A 122.8(3)
O1A C7A C3A 118.6(2)
N2A C7A C3A 118.5(3)
N1A C2A C3A 123.9(3)
N1A C2A H2A 118.1
C3A C2A H2A 118.1
C2A C3A C4A 117.9(3)
C2A C3A C7A 117.6(2)
C4A C3A C7A 124.4(3)
C5A C4A C3A 118.7(3)
C5A C4A H4A 120.7
C3A C4A H4A 120.7
C6A C5A C4A 118.6(3)
C6A C5A H5A 120.7
C4A C5A H5A 120.7
N1A C6A C5A 124.7(3)
N1A C6A H6A 117.6
C5A C6A H6A 117.6

loop_
_geom_bond_atom_site_label_1
_geom_bond_atom_site_label_2
_geom_bond_distance
O1 C9 1.359(3)
O1 C2 1.373(3)
O3 C3 1.356(3)
O3 H3 0.8300
O4 C4 1.244(3)
O7 C7 1.340(3)
O7 H7 0.8300
O13 C13 1.362(3)
O13 H13 0.8300
O14 C14 1.372(3)
O14 H14 0.8300
C2 C3 1.337(4)
C2 C11 1.459(4)
C3 C4 1.437(4)
C4 C10 1.412(4)
C5 C6 1.356(4)
C5 C10 1.393(4)
C5 H5 0.9400
C6 C7 1.401(4)
C6 H6 0.9400
C7 C8 1.361(4)
C8 C9 1.375(4)
C8 H8 0.9400
C9 C10 1.384(4)
C11 C12 1.382(4)
C11 C16 1.389(4)
C12 C13 1.367(4)
C12 H12 0.9400
C13 C14 1.386(4)
C14 C15 1.358(4)
C15 C16 1.378(4)
C15 H15 0.9400
C16 H16 0.9400
O1A C7A 1.221(3)
N1A C6A 1.327(4)
N1A C2A 1.340(3)
N2A C7A 1.308(3)
N2A H2A1 0.8700
N2A H2A2 0.8700
C7A C3A 1.505(4)
C2A C3A 1.372(4)
C2A H2A 0.9400
C3A C4A 1.382(4)
C4A C5A 1.381(4)
C4A H4A 0.9400
C5A C6A 1.348(4)
C5A H5A 0.9400
C6A H6A 0.9400

loop_
_geom_hbond_atom_site_label_D
_geom_hbond_atom_site_label_H
_geom_hbond_atom_site_label_A
_geom_hbond_distance_DH
_geom_hbond_distance_HA
_geom_hbond_distance_DA
_geom_hbond_angle_DHA
_geom_hbond_site_symmetry_A
O7 H7 N1A 0.83 1.90 2.722(3) 168.7 1_455
O13 H13 O1A 0.83 1.77 2.587(3) 168.5 .
O14 H14 O13 0.83 2.00 2.703(3) 142.7 3_665
N2A H2A2 O4 0.87 1.97 2.805(3) 161.3 2_665
N2A H2A1 O14 0.87 2.15 3.000(3) 164.5 3_665
C15 H15 O3 0.94 2.55 3.359(4) 144.5 3_655
C16 H16 O3 0.94 2.22 2.850(4) 124.0 .
C4A H4A O4 0.94 2.43 3.340(4) 162.0 2_665

loop_
_geom_torsion_atom_site_label_1
_geom_torsion_atom_site_label_2
_geom_torsion_atom_site_label_3
_geom_torsion_atom_site_label_4
_geom_torsion
C9 O1 C2 C3 0.6(3)
C9 O1 C2 C11 -179.5(2)
O1 C2 C3 O3 179.4(2)
C11 C2 C3 O3 -0.5(5)
O1 C2 C3 C4 -0.6(4)
C11 C2 C3 C4 179.5(3)
C2 C3 C4 O4 179.5(3)
O3 C3 C4 O4 -0.5(4)
C2 C3 C4 C10 -0.1(4)
O3 C3 C4 C10 179.9(3)
C10 C5 C6 C7 0.7(4)
C5 C6 C7 O7 179.6(3)
C5 C6 C7 C8 -0.2(4)
O7 C7 C8 C9 179.6(2)
C6 C7 C8 C9 -0.6(4)
C2 O1 C9 C8 -179.4(2)
C2 O1 C9 C10 0.1(3)
C7 C8 C9 O1 -179.6(2)
C7 C8 C9 C10 0.9(4)
O1 C9 C10 C5 -180.0(2)
C8 C9 C10 C5 -0.5(4)
O1 C9 C10 C4 -0.8(4)
C8 C9 C10 C4 178.6(2)
C6 C5 C10 C9 -0.3(4)
C6 C5 C10 C4 -179.4(3)
O4 C4 C10 C9 -178.7(3)
C3 C4 C10 C9 0.8(4)
O4 C4 C10 C5 0.3(5)
C3 C4 C10 C5 179.9(3)
C3 C2 C11 C12 -166.0(3)
O1 C2 C11 C12 14.0(3)
C3 C2 C11 C16 13.0(4)
O1 C2 C11 C16 -166.9(2)
C16 C11 C12 C13 -0.4(4)
C2 C11 C12 C13 178.7(2)
C11 C12 C13 O13 -179.1(2)
C11 C12 C13 C14 1.0(4)
O13 C13 C14 C15 179.5(2)
C12 C13 C14 C15 -0.6(4)
O13 C13 C14 O14 0.3(4)
C12 C13 C14 O14 -179.8(2)
O14 C14 C15 C16 178.9(3)
C13 C14 C15 C16 -0.4(4)
C14 C15 C16 C11 1.0(4)
C12 C11 C16 C15 -0.6(4)
C2 C11 C16 C15 -179.6(3)
C6A N1A C2A C3A -0.7(4)
N1A C2A C3A C4A 0.3(4)
N1A C2A C3A C7A 177.6(3)
O1A C7A C3A C2A 7.1(4)
N2A C7A C3A C2A -174.2(3)
O1A C7A C3A C4A -175.7(3)
N2A C7A C3A C4A 3.0(4)
C2A C3A C4A C5A 0.0(4)
C7A C3A C4A C5A -177.2(3)
C3A C4A C5A C6A 0.1(4)
C2A N1A C6A C5A 0.8(5)
C4A C5A C6A N1A -0.6(5)
